data_7158420
loop_
_publ_author_name
'Camats, Marc'
'Favier, Isabelle'
'Mallet-Ladeira, Sonia'
'Pla, Daniel'
'G\'omez, Montserrat'

_publ_section_title
;
 Understanding Cu(II)-based systems for C(sp<sup>3</sup>)-H bond
 functionalization: insights into the synthesis of aza-heterocycles.
;
_journal_issue 1
_journal_name_full 'Organic &amp; biomolecular chemistry'
_journal_page_first 219
_journal_page_last 227
_journal_paper_doi 10.1039/d1ob02118d
_journal_volume 20
_journal_year 2021
_chemical_formula_moiety 'C10 H8 F N3'
_chemical_formula_sum 'C10 H8 F N3'
_chemical_formula_weight 189.19
_space_group_IT_number 72
_space_group_name_Hall '-I 2 2c'
_space_group_name_H-M_alt 'I b a m'
_symmetry_cell_setting orthorhombic
_symmetry_Int_Tables_number 72
_symmetry_space_group_name_Hall '-I 2 2c'
_symmetry_space_group_name_H-M 'I b a m'
_atom_sites_solution_hydrogens mixed
_audit_update_record
;
2021-04-12 deposited with the CCDC.	2021-11-26 downloaded from the CCDC.
;
_cell_angle_alpha 90
_cell_angle_beta 90
_cell_angle_gamma 90
_cell_formula_units_Z 8
_cell_length_a 15.8734(6)
_cell_length_b 17.3509(7)
_cell_length_c 6.6216(3)
_cell_measurement_reflns_used 9895
_cell_measurement_temperature 193(2)
_cell_measurement_theta_max 34.97
_cell_measurement_theta_min 3.29
_cell_volume 1823.71(13)
_computing_cell_refinement SAINT
_computing_data_collection APEX2
_computing_data_reduction SAINT
_computing_molecular_graphics 'Ortep-3 for Windows (Farrugia, 1997)'
_computing_publication_material 'WinGX publication routines (Farrugia, 1999)'
_computing_structure_refinement 'SHELXL-2018/3 (Sheldrick, 2015)'
_computing_structure_solution 'SHELXT 2014/5 (Sheldrick, 2015)'
_diffrn_ambient_temperature 193(2)
_diffrn_measured_fraction_theta_full 0.974
_diffrn_measured_fraction_theta_max 0.974
_diffrn_measurement_device_type 'Bruker D8 VENTURE PHOTON 3'
_diffrn_measurement_method 'phi and omega scans'
_diffrn_radiation_monochromator triumph
_diffrn_radiation_source 'fine focus sealed tube'
_diffrn_radiation_type MoK\a
_diffrn_radiation_wavelength 0.71073
_diffrn_reflns_av_R_equivalents 0.0337
_diffrn_reflns_av_unetI/netI 0.0138
_diffrn_reflns_Laue_measured_fraction_full 0.974
_diffrn_reflns_Laue_measured_fraction_max 0.974
_diffrn_reflns_limit_h_max 21
_diffrn_reflns_limit_h_min -25
_diffrn_reflns_limit_k_max 27
_diffrn_reflns_limit_k_min -27
_diffrn_reflns_limit_l_max 10
_diffrn_reflns_limit_l_min -10
_diffrn_reflns_number 32011
_diffrn_reflns_point_group_measured_fraction_full 0.974
_diffrn_reflns_point_group_measured_fraction_max 0.974
_diffrn_reflns_theta_full 25.242
_diffrn_reflns_theta_max 34.987
_diffrn_reflns_theta_min 4.026
_diffrn_standards_decay_% 0
_diffrn_standards_interval_count 0
_diffrn_standards_interval_time 0
_diffrn_standards_number 0
_exptl_absorpt_coefficient_mu 0.101
_exptl_absorpt_correction_T_max 0.7469
_exptl_absorpt_correction_T_min 0.7010
_exptl_absorpt_correction_type multi-scan
_exptl_absorpt_process_details 'SADABS (Bruker-AXS)'
_exptl_crystal_colour colourless
_exptl_crystal_density_diffrn 1.378
_exptl_crystal_density_method 'not measured'
_exptl_crystal_description block
_exptl_crystal_F_000 784
_exptl_crystal_size_max 0.2
_exptl_crystal_size_mid 0.1
_exptl_crystal_size_min 0.08
_refine_diff_density_max 0.396
_refine_diff_density_min -0.266
_refine_diff_density_rms 0.041
_refine_ls_extinction_method none
_refine_ls_goodness_of_fit_ref 1.083
_refine_ls_hydrogen_treatment mixed
_refine_ls_matrix_type full
_refine_ls_number_parameters 92
_refine_ls_number_reflns 2099
_refine_ls_number_restraints 0
_refine_ls_restrained_S_all 1.083
_refine_ls_R_factor_all 0.0471
_refine_ls_R_factor_gt 0.0398
_refine_ls_shift/su_max 0.001
_refine_ls_shift/su_mean 0
_refine_ls_structure_factor_coef Fsqd
_refine_ls_weighting_details 'w=1/[\s^2^(Fo^2^)+(0.0694P)^2^+0.3294P] where P=(Fo^2^+2Fc^2^)/3'
_refine_ls_weighting_scheme calc
_refine_ls_wR_factor_gt 0.1093
_refine_ls_wR_factor_ref 0.1184
_reflns_Friedel_coverage 0
_reflns_number_gt 1819
_reflns_number_total 2099
_reflns_threshold_expression 'I > 2\s(I)'
_cod_data_source_file d1ob02118d2.cif
_cod_data_source_block 6a
_cod_depositor_comments 'Adding full bibliography for 7158417--7158420.cif.'
_cod_database_code 7158420

loop_
_symmetry_equiv_pos_as_xyz
'x, y, z'
'-x, -y, z'
'-x+1/2, y+1/2, -z'
'x+1/2, -y+1/2, -z'
'x+1/2, y+1/2, z+1/2'
'-x+1/2, -y+1/2, z+1/2'
'-x+1, y+1, -z+1/2'
'x+1, -y+1, -z+1/2'
'-x, -y, -z'
'x, y, -z'
'x-1/2, -y-1/2, z'
'-x-1/2, y-1/2, z'
'-x+1/2, -y+1/2, -z+1/2'
'x+1/2, y+1/2, -z+1/2'
'x, -y, z+1/2'
'-x, y, z+1/2'

loop_
_atom_site_label
_atom_site_type_symbol
_atom_site_fract_x
_atom_site_fract_y
_atom_site_fract_z
_atom_site_U_iso_or_equiv
_atom_site_adp_type
_atom_site_occupancy
_atom_site_site_symmetry_order
_atom_site_calc_flag
_atom_site_refinement_flags_posn
_atom_site_refinement_flags_adp
_atom_site_refinement_flags_occupancy
_atom_site_disorder_assembly
_atom_site_disorder_group
C1 C 0.90580(7) 0.43618(6) 0.5 0.0391(2) Uani 1 2 d S T P . .
C2 C 0.81053(6) 0.42887(5) 0.5 0.0336(2) Uani 1 2 d S T P . .
H2A H 0.787837 0.455353 0.620747 0.04 Uiso 0.5 1 calc R U P . .
H2B H 0.787837 0.455353 0.379253 0.04 Uiso 0.5 1 calc R U P . .
C3 C 0.78074(5) 0.34786(4) 0.5 0.02325(15) Uani 1 2 d S T P . .
C4 C 0.62617(6) 0.37753(6) 0.5 0.03142(19) Uani 1 2 d S T P . .
H4 H 0.632563 0.431968 0.5 0.038 Uiso 1 2 calc R U P . .
C5 C 0.54848(6) 0.34482(7) 0.5 0.0371(2) Uani 1 2 d S T P . .
H5 H 0.500056 0.376994 0.5 0.044 Uiso 1 2 calc R U P . .
C6 C 0.53798(6) 0.26305(7) 0.5 0.0367(2) Uani 1 2 d S T P . .
H6 H 0.483359 0.24066 0.5 0.044 Uiso 1 2 calc R U P . .
C7 C 0.60766(6) 0.21836(6) 0.5 0.02986(18) Uani 1 2 d S T P . .
C8 C 0.68958(5) 0.25003(5) 0.5 0.02305(15) Uani 1 2 d S T P . .
C9 C 0.77194(5) 0.22345(5) 0.5 0.02289(15) Uani 1 2 d S T P . .
C10 C 0.80051(6) 0.14617(5) 0.5 0.02821(17) Uani 1 2 d S T P . .
N1 N 0.82721(4) 0.28501(4) 0.5 0.02336(15) Uani 1 2 d S T P . .
N2 N 0.69581(4) 0.32954(4) 0.5 0.02344(15) Uani 1 2 d S T P . .
N3 N 0.82499(6) 0.08353(5) 0.5 0.0417(2) Uani 1 2 d S T P . .
F1 F 0.60360(5) 0.14077(4) 0.5 0.04310(19) Uani 1 2 d S T P . .
H1A H 0.9230(10) 0.4904(10) 0.5 0.046(4) Uiso 1 2 d S . P . .
H1B H 0.9313(8) 0.4088(7) 0.382(2) 0.062(4) Uiso 1 1 d . . . . .

loop_
_atom_site_aniso_label
_atom_site_aniso_U_11
_atom_site_aniso_U_22
_atom_site_aniso_U_33
_atom_site_aniso_U_23
_atom_site_aniso_U_13
_atom_site_aniso_U_12
C1 0.0282(4) 0.0303(4) 0.0588(7) 0 0 -0.0084(3)
C2 0.0278(4) 0.0212(3) 0.0516(6) 0 0 -0.0027(3)
C3 0.0199(3) 0.0223(3) 0.0276(3) 0 0 -0.0014(2)
C4 0.0230(3) 0.0343(4) 0.0369(4) 0 0 0.0045(3)
C5 0.0211(3) 0.0485(5) 0.0417(5) 0 0 0.0032(3)
C6 0.0209(4) 0.0509(6) 0.0382(5) 0 0 -0.0069(3)
C7 0.0248(3) 0.0343(4) 0.0305(4) 0 0 -0.0095(3)
C8 0.0219(3) 0.0249(3) 0.0224(3) 0 0 -0.0043(2)
C9 0.0227(3) 0.0217(3) 0.0242(3) 0 0 -0.0024(2)
C10 0.0292(4) 0.0236(3) 0.0318(4) 0 0 -0.0023(3)
N1 0.0210(3) 0.0219(3) 0.0272(3) 0 0 -0.00191(19)
N2 0.0192(3) 0.0253(3) 0.0259(3) 0 0 -0.0007(2)
N3 0.0421(5) 0.0255(4) 0.0574(6) 0 0 0.0012(3)
F1 0.0378(3) 0.0350(3) 0.0564(4) 0 0 -0.0164(2)

loop_
_atom_type_symbol
_atom_type_description
_atom_type_scat_dispersion_real
_atom_type_scat_dispersion_imag
_atom_type_scat_source
C C 0.0033 0.0016 'International Tables Vol C Tables 4.2.6.8 and 6.1.1.4'
H H 0 0 'International Tables Vol C Tables 4.2.6.8 and 6.1.1.4'
N N 0.0061 0.0033 'International Tables Vol C Tables 4.2.6.8 and 6.1.1.4'
F F 0.0171 0.0103 'International Tables Vol C Tables 4.2.6.8 and 6.1.1.4'

loop_
_geom_angle_atom_site_label_1
_geom_angle_atom_site_label_2
_geom_angle_atom_site_label_3
_geom_angle
_geom_angle_site_symmetry_1
_geom_angle_site_symmetry_3
_geom_angle_publ_flag
C2 C1 H1A 111.0(10) . . ?
C2 C1 H1B 111.4(8) . . ?
H1A C1 H1B 110.1(9) . . ?
C2 C1 H1B 111.4(8) . 10_556 ?
H1A C1 H1B 110.1(9) . 10_556 ?
H1B C1 H1B 102.7(15) . 10_556 ?
C3 C2 C1 113.39(8) . . ?
C3 C2 H2A 108.9 . . ?
C1 C2 H2A 108.9 . . ?
C3 C2 H2B 108.9 . . ?
C1 C2 H2B 108.9 . . ?
H2A C2 H2B 107.7 . . ?
N1 C3 N2 110.81(7) . . ?
N1 C3 C2 127.33(7) . . ?
N2 C3 C2 121.86(7) . . ?
C5 C4 N2 118.29(10) . . ?
C5 C4 H4 120.9 . . ?
N2 C4 H4 120.9 . . ?
C4 C5 C6 121.42(9) . . ?
C4 C5 H5 119.3 . . ?
C6 C5 H5 119.3 . . ?
C7 C6 C5 118.33(8) . . ?
C7 C6 H6 120.8 . . ?
C5 C6 H6 120.8 . . ?
F1 C7 C6 122.29(9) . . ?
F1 C7 C8 115.64(8) . . ?
C6 C7 C8 122.07(9) . . ?
N2 C8 C9 105.33(7) . . ?
N2 C8 C7 117.00(8) . . ?
C9 C8 C7 137.67(8) . . ?
N1 C9 C8 109.97(7) . . ?
N1 C9 C10 121.92(7) . . ?
C8 C9 C10 128.11(7) . . ?
N3 C10 C9 179.00(10) . . ?
C3 N1 C9 106.53(7) . . ?
C8 N2 C4 122.89(7) . . ?
C8 N2 C3 107.37(7) . . ?
C4 N2 C3 129.74(8) . . ?

loop_
_geom_bond_atom_site_label_1
_geom_bond_atom_site_label_2
_geom_bond_distance
_geom_bond_site_symmetry_2
_geom_bond_publ_flag
C1 C2 1.5175(14) . ?
C1 H1A 0.979(17) . ?
C1 H1B 0.998(13) . ?
C1 H1B 0.998(13) 10_556 ?
C2 C3 1.4831(12) . ?
C2 H2A 0.99 . ?
C2 H2B 0.99 . ?
C3 N1 1.3165(10) . ?
C3 N2 1.3851(10) . ?
C4 C5 1.3575(13) . ?
C4 N2 1.3841(11) . ?
C4 H4 0.95 . ?
C5 C6 1.4285(17) . ?
C5 H5 0.95 . ?
C6 C7 1.3508(14) . ?
C6 H6 0.95 . ?
C7 F1 1.3479(11) . ?
C7 C8 1.4117(11) . ?
C8 N2 1.3831(11) . ?
C8 C9 1.3862(11) . ?
C9 N1 1.3822(10) . ?
C9 C10 1.4156(12) . ?
C10 N3 1.1542(12) . ?

loop_
_geom_torsion_atom_site_label_1
_geom_torsion_atom_site_label_2
_geom_torsion_atom_site_label_3
_geom_torsion_atom_site_label_4
_geom_torsion
_geom_torsion_site_symmetry_1
_geom_torsion_site_symmetry_2
_geom_torsion_site_symmetry_3
_geom_torsion_site_symmetry_4
_geom_torsion_publ_flag
C1 C2 C3 N1 0 . . . . ?
C1 C2 C3 N2 180 . . . . ?
N2 C4 C5 C6 0 . . . . ?
C4 C5 C6 C7 0 . . . . ?
C5 C6 C7 F1 180 . . . . ?
C5 C6 C7 C8 0 . . . . ?
F1 C7 C8 N2 180 . . . . ?
C6 C7 C8 N2 0 . . . . ?
F1 C7 C8 C9 0 . . . . ?
C6 C7 C8 C9 180 . . . . ?
N2 C8 C9 N1 0 . . . . ?
C7 C8 C9 N1 180 . . . . ?
N2 C8 C9 C10 180 . . . . ?
C7 C8 C9 C10 0 . . . . ?
N2 C3 N1 C9 0 . . . . ?
C2 C3 N1 C9 180 . . . . ?
C8 C9 N1 C3 0 . . . . ?
C10 C9 N1 C3 180 . . . . ?
C9 C8 N2 C4 180 . . . . ?
C7 C8 N2 C4 0 . . . . ?
C9 C8 N2 C3 0 . . . . ?
C7 C8 N2 C3 180 . . . . ?
C5 C4 N2 C8 0 . . . . ?
C5 C4 N2 C3 180 . . . . ?
N1 C3 N2 C8 0 . . . . ?
C2 C3 N2 C8 180 . . . . ?
N1 C3 N2 C4 180 . . . . ?
C2 C3 N2 C4 0 . . . . ?
